data_7228332
loop_
_publ_author_name
'Upadhyay, Nitinkumar Satyadev'
'Thorat, Vijaykumar Haridas'
'Sato, Ryota'
'Annamalai, Pratheepkumar'
'Chuang, Shih-Ching'
'Cheng, Chien Hong'

_publ_section_title
;
 Synthesis of Isoquinolones via Rh-Catalyzed C--H Activation of
 Substituted Benzamides Using Air as the Sole Oxidant in Water.
;
_journal_name_full 'Green Chem.'
_journal_paper_doi 10.1039/C7GC01221G
_journal_year 2017
_chemical_formula_sum 'C22 H17 N O'
_chemical_formula_weight 311.36
_space_group_crystal_system triclinic
_space_group_IT_number 2
_space_group_name_Hall '-P 1'
_space_group_name_H-M_alt 'P -1'
_symmetry_space_group_name_Hall '-P 1'
_symmetry_space_group_name_H-M 'P -1'
_atom_sites_solution_hydrogens geom
_audit_creation_method SHELXL-2014/6
_audit_update_record
;
2016-07-25 deposited with the CCDC.
2017-05-26 downloaded from the CCDC.
;
_cell_angle_alpha 68.404(3)
_cell_angle_beta 66.038(3)
_cell_angle_gamma 66.642(3)
_cell_formula_units_Z 2
_cell_length_a 9.3178(12)
_cell_length_b 9.5222(12)
_cell_length_c 10.9385(14)
_cell_measurement_reflns_used 5657
_cell_measurement_temperature 100(2)
_cell_measurement_theta_max 26.4153
_cell_measurement_theta_min 2.5000
_cell_volume 789.02(18)
_computing_cell_refinement 'SAINT V8.34A (Bruker AXS Inc., 2013)'
_computing_data_collection 'APEX2 (Bruker AXS, 2010)'
_computing_data_reduction 'SAINT V8.34A (Bruker AXS Inc., 2013)'
_computing_molecular_graphics 'SHELXTL (Sheldrick, 2008)'
_computing_publication_material SHELXTL
_computing_structure_refinement 'SHELXL-2014/6 (Sheldrick, 2014)'
_diffrn_ambient_temperature 100(2)
_diffrn_detector_area_resol_mean 8.3333
_diffrn_measured_fraction_theta_full 0.993
_diffrn_measured_fraction_theta_max 0.986
_diffrn_measurement_device_type 'Bruker APEX-II CCD'
_diffrn_measurement_method '\f and \w scans'
_diffrn_radiation_type MoK\a
_diffrn_radiation_wavelength 0.71073
_diffrn_reflns_av_R_equivalents 0.0214
_diffrn_reflns_av_unetI/netI 0.0218
_diffrn_reflns_Laue_measured_fraction_full 0.993
_diffrn_reflns_Laue_measured_fraction_max 0.986
_diffrn_reflns_limit_h_max 8
_diffrn_reflns_limit_h_min -11
_diffrn_reflns_limit_k_max 11
_diffrn_reflns_limit_k_min -11
_diffrn_reflns_limit_l_max 13
_diffrn_reflns_limit_l_min -13
_diffrn_reflns_number 12357
_diffrn_reflns_point_group_measured_fraction_full 0.993
_diffrn_reflns_point_group_measured_fraction_max 0.986
_diffrn_reflns_theta_full 25.242
_diffrn_reflns_theta_max 26.485
_diffrn_reflns_theta_min 2.102
_exptl_absorpt_coefficient_mu 0.080
_exptl_absorpt_correction_T_max 0.9485
_exptl_absorpt_correction_T_min 0.8621
_exptl_absorpt_correction_type multi-scan
_exptl_absorpt_process_details 'SADABS V2014/4 (Bruker AXS Inc.)'
_exptl_crystal_colour colorless
_exptl_crystal_density_diffrn 1.311
_exptl_crystal_density_meas ?
_exptl_crystal_density_method 'not measured'
_exptl_crystal_description lump
_exptl_crystal_F_000 328
_exptl_crystal_size_max 0.20
_exptl_crystal_size_mid 0.20
_exptl_crystal_size_min 0.15
_refine_diff_density_max 0.277
_refine_diff_density_min -0.191
_refine_diff_density_rms 0.036
_refine_ls_extinction_method none
_refine_ls_goodness_of_fit_ref 1.043
_refine_ls_hydrogen_treatment constr
_refine_ls_matrix_type full
_refine_ls_number_parameters 218
_refine_ls_number_reflns 3208
_refine_ls_number_restraints 0
_refine_ls_restrained_S_all 1.043
_refine_ls_R_factor_all 0.0422
_refine_ls_R_factor_gt 0.0354
_refine_ls_shift/su_max 0.000
_refine_ls_shift/su_mean 0.000
_refine_ls_structure_factor_coef Fsqd
_refine_ls_weighting_details 'w=1/[\s^2^(Fo^2^)+(0.0439P)^2^+0.2622P] where P=(Fo^2^+2Fc^2^)/3'
_refine_ls_weighting_scheme calc
_refine_ls_wR_factor_gt 0.0897
_refine_ls_wR_factor_ref 0.0944
_reflns_Friedel_coverage 0.000
_reflns_number_gt 2778
_reflns_number_total 3208
_reflns_threshold_expression 'I > 2\s(I)'
_cod_data_source_file c7gc01221g2.cif
_cod_data_source_block mo_150714lt_0m
_cod_depositor_comments
;
The following automatic conversions were performed:

'_exptl_crystal_density_meas' value 'not measured' was changed to '?'
- the value is perceived as not measured.

Automatic conversion script
Id: cif_fix_values 4973 2017-02-22 13:04:09Z antanas 
;
_cod_database_code 7228332
_shelx_space_group_comment
;
The symmetry employed for this shelxl refinement is uniquely defined
by the following loop, which should always be used as a source of
symmetry information in preference to the above space-group names.
They are only intended as comments.
;
_shelxl_version_number 2014/6

loop_
_space_group_symop_operation_xyz
'x, y, z'
'-x, -y, -z'

loop_
_atom_site_label
_atom_site_type_symbol
_atom_site_fract_x
_atom_site_fract_y
_atom_site_fract_z
_atom_site_U_iso_or_equiv
_atom_site_adp_type
_atom_site_occupancy
_atom_site_site_symmetry_order
_atom_site_calc_flag
_atom_site_refinement_flags_posn
_atom_site_refinement_flags_adp
O1 O 1.27617(11) 0.72463(10) 0.13698(8) 0.0244(2) Uani 1 1 d . .
N1 N 1.21684(11) 0.69127(11) 0.36809(9) 0.0165(2) Uani 1 1 d . .
C1 C 1.24165(15) 0.61078(14) 0.85487(12) 0.0214(3) Uani 1 1 d . .
H1 H 1.2643 0.5938 0.9373 0.026 Uiso 1 1 calc R U
C2 C 1.17834(14) 0.50813(14) 0.84398(12) 0.0205(3) Uani 1 1 d . .
H15 H 1.1608 0.4186 0.9179 0.025 Uiso 1 1 calc R U
C3 C 1.14037(14) 0.53597(13) 0.72500(11) 0.0183(2) Uani 1 1 d . .
H16 H 1.0963 0.4656 0.7182 0.022 Uiso 1 1 calc R U
C4 C 1.16662(13) 0.66632(13) 0.61570(11) 0.0152(2) Uani 1 1 d . .
C5 C 1.10299(14) 0.70632(12) 0.49757(11) 0.0151(2) Uani 1 1 d . .
C6 C 0.93835(14) 0.75755(12) 0.51685(11) 0.0145(2) Uani 1 1 d . .
C7 C 0.87863(14) 0.79895(12) 0.40089(11) 0.0152(2) Uani 1 1 d . .
C8 C 0.99407(14) 0.79241(12) 0.26910(11) 0.0164(2) Uani 1 1 d . .
C9 C 0.94034(16) 0.84014(13) 0.15299(11) 0.0203(3) Uani 1 1 d . .
H9 H 1.0184 0.8365 0.0643 0.024 Uiso 1 1 calc R U
C10 C 0.77509(16) 0.89214(14) 0.16750(12) 0.0227(3) Uani 1 1 d . .
H2 H 0.7394 0.9251 0.0888 0.027 Uiso 1 1 calc R U
C11 C 0.60643(14) 0.82158(14) 0.91548(11) 0.0200(3) Uani 1 1 d . .
H3 H 0.5353 0.8343 1.0046 0.024 Uiso 1 1 calc R U
C12 C 0.70849(14) 0.91771(13) 0.83593(11) 0.0187(2) Uani 1 1 d . .
H17 H 0.7061 0.9972 0.8701 0.022 Uiso 1 1 calc R U
C13 C 0.81419(14) 0.89750(13) 0.70614(11) 0.0156(2) Uani 1 1 d . .
H4 H 0.8833 0.9639 0.6520 0.019 Uiso 1 1 calc R U
C14 C 0.81985(13) 0.78066(12) 0.65454(11) 0.0148(2) Uani 1 1 d . .
C15 C 0.71507(14) 0.68662(13) 0.73461(11) 0.0176(2) Uani 1 1 d . .
H6 H 0.7162 0.6078 0.7003 0.021 Uiso 1 1 calc R U
C16 C 0.60870(14) 0.70684(14) 0.86439(11) 0.0199(3) Uani 1 1 d . .
H5 H 0.5377 0.6421 0.9179 0.024 Uiso 1 1 calc R U
C17 C 0.65957(15) 0.89648(14) 0.29823(12) 0.0211(3) Uani 1 1 d . .
H8 H 0.5457 0.9310 0.3078 0.025 Uiso 1 1 calc R U
C18 C 0.70979(15) 0.85099(13) 0.41319(11) 0.0179(2) Uani 1 1 d . .
H7 H 0.6303 0.8547 0.5013 0.021 Uiso 1 1 calc R U
C19 C 1.17112(15) 0.73554(13) 0.24983(11) 0.0174(2) Uani 1 1 d . .
C20 C 1.39377(14) 0.62481(15) 0.35160(13) 0.0245(3) Uani 1 1 d . .
H12 H 1.4506 0.5870 0.2671 0.037 Uiso 1 1 calc R U
H10 H 1.4115 0.5366 0.4313 0.037 Uiso 1 1 calc R U
H11 H 1.4370 0.7065 0.3455 0.037 Uiso 1 1 calc R U
C21 C 1.27201(15) 0.73883(14) 0.74470(13) 0.0223(3) Uani 1 1 d . .
H14 H 1.3180 0.8079 0.7511 0.027 Uiso 1 1 calc R U
C22 C 1.23527(14) 0.76620(13) 0.62531(12) 0.0193(3) Uani 1 1 d . .
H13 H 1.2571 0.8534 0.5501 0.023 Uiso 1 1 calc R U

loop_
_atom_site_aniso_label
_atom_site_aniso_U_11
_atom_site_aniso_U_22
_atom_site_aniso_U_33
_atom_site_aniso_U_23
_atom_site_aniso_U_13
_atom_site_aniso_U_12
O1 0.0251(5) 0.0313(5) 0.0158(4) -0.0088(3) 0.0013(3) -0.0124(4)
N1 0.0149(5) 0.0175(5) 0.0163(5) -0.0055(4) -0.0026(4) -0.0049(4)
C1 0.0202(6) 0.0249(6) 0.0200(6) -0.0083(5) -0.0101(5) -0.0008(5)
C2 0.0185(6) 0.0208(6) 0.0181(5) -0.0018(4) -0.0057(5) -0.0045(5)
C3 0.0175(6) 0.0176(5) 0.0202(5) -0.0042(4) -0.0061(5) -0.0057(5)
C4 0.0121(5) 0.0157(5) 0.0167(5) -0.0060(4) -0.0039(4) -0.0016(4)
C5 0.0185(6) 0.0128(5) 0.0143(5) -0.0035(4) -0.0040(4) -0.0059(4)
C6 0.0174(6) 0.0131(5) 0.0136(5) -0.0032(4) -0.0043(4) -0.0057(4)
C7 0.0201(6) 0.0116(5) 0.0156(5) -0.0029(4) -0.0062(4) -0.0058(4)
C8 0.0226(6) 0.0130(5) 0.0156(5) -0.0032(4) -0.0053(5) -0.0081(4)
C9 0.0304(7) 0.0177(5) 0.0144(5) -0.0034(4) -0.0060(5) -0.0099(5)
C10 0.0338(7) 0.0202(6) 0.0193(6) -0.0024(4) -0.0150(5) -0.0082(5)
C11 0.0161(6) 0.0253(6) 0.0131(5) -0.0046(4) -0.0034(4) -0.0018(5)
C12 0.0200(6) 0.0195(5) 0.0174(5) -0.0065(4) -0.0084(5) -0.0020(5)
C13 0.0157(5) 0.0162(5) 0.0150(5) -0.0018(4) -0.0061(4) -0.0051(4)
C14 0.0142(5) 0.0159(5) 0.0136(5) -0.0024(4) -0.0067(4) -0.0024(4)
C15 0.0183(6) 0.0175(5) 0.0186(5) -0.0030(4) -0.0075(5) -0.0060(4)
C16 0.0172(6) 0.0223(6) 0.0173(5) 0.0013(4) -0.0059(5) -0.0080(5)
C17 0.0233(6) 0.0193(6) 0.0247(6) -0.0042(5) -0.0126(5) -0.0059(5)
C18 0.0201(6) 0.0176(5) 0.0170(5) -0.0041(4) -0.0063(4) -0.0061(5)
C19 0.0230(6) 0.0148(5) 0.0151(5) -0.0042(4) -0.0023(4) -0.0094(5)
C20 0.0156(6) 0.0309(7) 0.0256(6) -0.0122(5) -0.0032(5) -0.0039(5)
C21 0.0224(6) 0.0207(6) 0.0297(6) -0.0089(5) -0.0129(5) -0.0047(5)
C22 0.0193(6) 0.0162(5) 0.0228(6) -0.0026(4) -0.0083(5) -0.0056(5)

loop_
_atom_type_symbol
_atom_type_description
_atom_type_scat_dispersion_real
_atom_type_scat_dispersion_imag
_atom_type_scat_source
C C 0.0033 0.0016 'International Tables Vol C Tables 4.2.6.8 and 6.1.1.4'
H H 0.0000 0.0000 'International Tables Vol C Tables 4.2.6.8 and 6.1.1.4'
N N 0.0061 0.0033 'International Tables Vol C Tables 4.2.6.8 and 6.1.1.4'
O O 0.0106 0.0060 'International Tables Vol C Tables 4.2.6.8 and 6.1.1.4'

loop_
_geom_angle_atom_site_label_1
_geom_angle_atom_site_label_2
_geom_angle_atom_site_label_3
_geom_angle
C19 N1 C5 122.87(9)
C19 N1 C20 116.53(9)
C5 N1 C20 120.59(9)
C2 C1 C21 119.73(11)
C2 C1 H1 120.1
C21 C1 H1 120.1
C1 C2 C3 120.07(11)
C1 C2 H15 120.0
C3 C2 H15 120.0
C2 C3 C4 120.43(11)
C2 C3 H16 119.8
C4 C3 H16 119.8
C22 C4 C3 119.28(10)
C22 C4 C5 121.14(10)
C3 C4 C5 119.22(10)
C6 C5 N1 121.48(10)
C6 C5 C4 120.24(9)
N1 C5 C4 118.28(10)
C5 C6 C7 119.61(10)
C5 C6 C14 120.25(9)
C7 C6 C14 120.04(10)
C8 C7 C18 118.54(10)
C8 C7 C6 118.55(10)
C18 C7 C6 122.87(10)
C9 C8 C7 120.10(11)
C9 C8 C19 118.64(10)
C7 C8 C19 121.26(10)
C10 C9 C8 120.22(11)
C10 C9 H9 119.9
C8 C9 H9 119.9
C9 C10 C17 120.11(10)
C9 C10 H2 119.9
C17 C10 H2 119.9
C16 C11 C12 119.83(10)
C16 C11 H3 120.1
C12 C11 H3 120.1
C11 C12 C13 120.01(11)
C11 C12 H17 120.0
C13 C12 H17 120.0
C12 C13 C14 120.75(11)
C12 C13 H4 119.6
C14 C13 H4 119.6
C15 C14 C13 118.61(10)
C15 C14 C6 121.57(10)
C13 C14 C6 119.81(10)
C16 C15 C14 120.80(11)
C16 C15 H6 119.6
C14 C15 H6 119.6
C11 C16 C15 119.99(11)
C11 C16 H5 120.0
C15 C16 H5 120.0
C18 C17 C10 120.53(11)
C18 C17 H8 119.7
C10 C17 H8 119.7
C17 C18 C7 120.49(11)
C17 C18 H7 119.8
C7 C18 H7 119.8
O1 C19 N1 120.59(11)
O1 C19 C8 123.36(10)
N1 C19 C8 116.04(9)
N1 C20 H12 109.5
N1 C20 H10 109.5
H12 C20 H10 109.5
N1 C20 H11 109.5
H12 C20 H11 109.5
H10 C20 H11 109.5
C22 C21 C1 120.26(11)
C22 C21 H14 119.9
C1 C21 H14 119.9
C21 C22 C4 120.18(11)
C21 C22 H13 119.9
C4 C22 H13 119.9

loop_
_geom_bond_atom_site_label_1
_geom_bond_atom_site_label_2
_geom_bond_distance
O1 C19 1.2349(14)
N1 C19 1.3915(14)
N1 C5 1.4001(14)
N1 C20 1.4718(15)
C1 C2 1.3848(17)
C1 C21 1.3906(17)
C1 H1 0.9500
C2 C3 1.3910(16)
C2 H15 0.9500
C3 C4 1.3931(16)
C3 H16 0.9500
C4 C22 1.3912(16)
C4 C5 1.4991(15)
C5 C6 1.3621(16)
C6 C7 1.4510(15)
C6 C14 1.4955(14)
C7 C8 1.4116(15)
C7 C18 1.4133(16)
C8 C9 1.4077(16)
C8 C19 1.4671(17)
C9 C10 1.3769(18)
C9 H9 0.9500
C10 C17 1.4011(17)
C10 H2 0.9500
C11 C16 1.3884(17)
C11 C12 1.3897(17)
C11 H3 0.9500
C12 C13 1.3921(15)
C12 H17 0.9500
C13 C14 1.3967(15)
C13 H4 0.9500
C14 C15 1.3941(16)
C15 C16 1.3934(16)
C15 H6 0.9500
C16 H5 0.9500
C17 C18 1.3800(16)
C17 H8 0.9500
C18 H7 0.9500
C20 H12 0.9800
C20 H10 0.9800
C20 H11 0.9800
C21 C22 1.3902(16)
C21 H14 0.9500
C22 H13 0.9500
